data_8104951
loop_
_publ_author_name
'Ibrahim, Halliru'
'Zamisa, Sizwe J.'
'Bala, Muhammad D.'
'Friedrich, Holger B.'

_publ_section_title
;
 A new polymorph of 1-(4-nitrophenyl)-1H-benzimidazole (C13H9N3O2)
;
_journal_issue 1
_journal_name_full 'Zeitschrift f\"ur Kristallographie - New Crystal Structures'
_journal_page_first 23
_journal_page_last 25
_journal_paper_doi 10.1515/ncrs-2021-0360
_journal_volume 237
_journal_year 2022
_chemical_formula_moiety 'C13 H9 N3 O2'
_chemical_formula_sum 'C13 H9 N3 O2'
_chemical_formula_weight 239.23
_space_group_crystal_system monoclinic
_space_group_IT_number 14
_space_group_name_Hall '-P 2ybc'
_space_group_name_H-M_alt 'P 1 21/c 1'
_atom_sites_solution_hydrogens geom
_atom_sites_solution_primary direct
_cell_angle_alpha 90
_cell_angle_beta 95.5120(10)
_cell_angle_gamma 90
_cell_formula_units_Z 4
_cell_length_a 3.73750(10)
_cell_length_b 27.9680(6)
_cell_length_c 10.2595(2)
_cell_measurement_reflns_used 7889
_cell_measurement_temperature 100(2)
_cell_measurement_theta_max 28.42
_cell_measurement_theta_min 2.47
_cell_volume 1067.47(4)
_computing_cell_refinement 'COSMO (Bruker, V1.61, 2009)'
_computing_data_collection 'COSMO (Bruker, V1.61, 2009)'
_computing_data_reduction 'SAINT (Bruker)'
_computing_molecular_graphics 'Olex2 (Dolomanov et al., 2009)'
_computing_publication_material 'Olex2 (Dolomanov et al., 2009)'
_computing_structure_refinement 'ShelXL (Sheldrick, 2015)'
_computing_structure_solution 'ShelXS-2013 (Sheldrick, 2008)'
_diffrn_ambient_temperature 99.99
_diffrn_detector 'Bruker APEX2 area detector'
_diffrn_detector_area_resol_mean 7.9
_diffrn_detector_type 'CCD area detector'
_diffrn_measured_fraction_theta_full 0.999
_diffrn_measured_fraction_theta_max 0.996
_diffrn_measurement_device 'three-circle diffractometer'
_diffrn_measurement_device_type 'Bruker APEX-II CCD'
_diffrn_measurement_method '\f and \w scans'
_diffrn_radiation_monochromator graphite
_diffrn_radiation_probe x-ray
_diffrn_radiation_type MoK\a
_diffrn_radiation_wavelength 0.71073
_diffrn_reflns_av_R_equivalents 0.0221
_diffrn_reflns_av_unetI/netI 0.0172
_diffrn_reflns_Laue_measured_fraction_full 0.999
_diffrn_reflns_Laue_measured_fraction_max 0.996
_diffrn_reflns_limit_h_max 4
_diffrn_reflns_limit_h_min -5
_diffrn_reflns_limit_k_max 36
_diffrn_reflns_limit_k_min -37
_diffrn_reflns_limit_l_max 13
_diffrn_reflns_limit_l_min -13
_diffrn_reflns_number 16686
_diffrn_reflns_point_group_measured_fraction_full 0.999
_diffrn_reflns_point_group_measured_fraction_max 0.996
_diffrn_reflns_theta_full 25.242
_diffrn_reflns_theta_max 28.524
_diffrn_reflns_theta_min 2.123
_diffrn_source 'sealed X-ray tube'
_diffrn_source_current 20
_diffrn_source_type 'sealed X-ray tube'
_diffrn_source_voltage 40
_diffrn_standards_number 0
_exptl_absorpt_coefficient_mu 0.105
_exptl_absorpt_correction_T_max 0.7457
_exptl_absorpt_correction_T_min 0.6995
_exptl_absorpt_correction_type multi-scan
_exptl_crystal_colour colourless
_exptl_crystal_colour_primary colourless
_exptl_crystal_density_diffrn 1.489
_exptl_crystal_density_meas .
_exptl_crystal_description block
_exptl_crystal_F_000 496
_exptl_crystal_recrystallization_method 'The material was recrystallised from DCM by slow evaporation'
_exptl_crystal_size_max 0.35
_exptl_crystal_size_mid 0.22
_exptl_crystal_size_min 0.14
_refine_diff_density_max 0.295
_refine_diff_density_min -0.256
_refine_diff_density_rms 0.046
_refine_ls_extinction_coef .
_refine_ls_extinction_method none
_refine_ls_goodness_of_fit_ref 1.052
_refine_ls_hydrogen_treatment constr
_refine_ls_matrix_type full
_refine_ls_number_parameters 163
_refine_ls_number_reflns 2678
_refine_ls_number_restraints 0
_refine_ls_restrained_S_all 1.052
_refine_ls_R_factor_all 0.0441
_refine_ls_R_factor_gt 0.0370
_refine_ls_shift/su_max 0.001
_refine_ls_shift/su_mean 0.000
_refine_ls_structure_factor_coef Fsqd
_refine_ls_weighting_details 'w=1/[\s^2^(Fo^2^)+(0.0438P)^2^+0.5252P] where P=(Fo^2^+2Fc^2^)/3'
_refine_ls_weighting_scheme calc
_refine_ls_wR_factor_gt 0.0924
_refine_ls_wR_factor_ref 0.0975
_reflns_Friedel_coverage 0.000
_reflns_Friedel_fraction_full .
_reflns_Friedel_fraction_max .
_reflns_number_gt 2340
_reflns_number_total 2678
_reflns_threshold_expression 'I > 2\s(I)'
_cod_data_source_file suppl_j_ncrs-2021-0360_suppl.cif
_cod_data_source_block BnNO2
_cod_database_code 8104951
_shelx_space_group_comment
;
The symmetry employed for this shelxl refinement is uniquely defined
by the following loop, which should always be used as a source of
symmetry information in preference to the above space-group names.
They are only intended as comments.
;
_shelx_estimated_absorpt_t_max 0.986
_shelx_estimated_absorpt_t_min 0.964
_olex2_refinement_description
;
1. Fixed Uiso
 At 1.2 times of:
  All C(H) groups
2.a Aromatic/amide H refined with riding coordinates:
 C6(H6), C5(H5), C10(H10), C11(H11), C2(H2), C3(H3), C13(H13), C12(H12), C7(H7)
;

loop_
_space_group_symop_operation_xyz
'x, y, z'
'-x, y+1/2, -z+1/2'
'-x, -y, -z'
'x, -y-1/2, z-1/2'

loop_
_atom_site_label
_atom_site_type_symbol
_atom_site_fract_x
_atom_site_fract_y
_atom_site_fract_z
_atom_site_U_iso_or_equiv
_atom_site_adp_type
_atom_site_occupancy
_atom_site_site_symmetry_order
_atom_site_calc_flag
_atom_site_refinement_flags_posn
_atom_site_refinement_flags_adp
_atom_site_refinement_flags_occupancy
_atom_site_disorder_assembly
_atom_site_disorder_group
O1 O 0.5825(3) 0.23558(3) -0.28700(10) 0.0359(3) Uani 1 1 d . . . . .
O2 O 0.4120(3) 0.29322(3) -0.41760(9) 0.0307(2) Uani 1 1 d . . . . .
N1 N 0.5643(3) 0.27807(4) -0.31499(10) 0.0190(2) Uani 1 1 d . . . . .
N2 N 1.1115(3) 0.40974(3) 0.06625(9) 0.0142(2) Uani 1 1 d . . . . .
N3 N 1.3137(3) 0.48000(3) 0.15102(10) 0.0168(2) Uani 1 1 d . . . . .
C1 C 0.7257(3) 0.31238(4) -0.21878(11) 0.0150(2) Uani 1 1 d . . . . .
C6 C 0.9016(3) 0.29518(4) -0.10301(11) 0.0157(2) Uani 1 1 d . . . . .
H6 H 0.928437 0.261777 -0.088348 0.019 Uiso 1 1 calc R . . . .
C5 C 1.0370(3) 0.32772(4) -0.00933(11) 0.0148(2) Uani 1 1 d . . . . .
H5 H 1.161927 0.316828 0.070135 0.018 Uiso 1 1 calc R . . . .
C4 C 0.9892(3) 0.37661(4) -0.03204(10) 0.0137(2) Uani 1 1 d . . . . .
C8 C 1.0857(3) 0.40654(4) 0.20120(11) 0.0141(2) Uani 1 1 d . . . . .
C9 C 1.2102(3) 0.45074(4) 0.25120(11) 0.0153(2) Uani 1 1 d . . . . .
C10 C 1.2101(3) 0.46071(4) 0.38404(12) 0.0188(2) Uani 1 1 d . . . . .
H10 H 1.290473 0.490731 0.418927 0.023 Uiso 1 1 calc R . . . .
C11 C 1.0890(3) 0.42547(4) 0.46370(11) 0.0199(2) Uani 1 1 d . . . . .
H11 H 1.089811 0.431278 0.554958 0.024 Uiso 1 1 calc R . . . .
C2 C 0.6871(3) 0.36085(4) -0.24519(11) 0.0159(2) Uani 1 1 d . . . . .
H2 H 0.572419 0.371569 -0.326602 0.019 Uiso 1 1 calc R . . . .
C3 C 0.8191(3) 0.39332(4) -0.15052(11) 0.0151(2) Uani 1 1 d . . . . .
H3 H 0.794037 0.426691 -0.166046 0.018 Uiso 1 1 calc R . . . .
C13 C 0.9582(3) 0.37116(4) 0.27998(11) 0.0168(2) Uani 1 1 d . . . . .
H13 H 0.870739 0.341494 0.244845 0.020 Uiso 1 1 calc R . . . .
C12 C 0.9652(3) 0.38140(4) 0.41247(11) 0.0189(2) Uani 1 1 d . . . . .
H12 H 0.884150 0.357961 0.469864 0.023 Uiso 1 1 calc R . . . .
C7 C 1.2482(3) 0.45461(4) 0.04498(11) 0.0158(2) Uani 1 1 d . . . . .
H7 H 1.290807 0.465953 -0.039429 0.019 Uiso 1 1 calc R . . . .

loop_
_atom_site_aniso_label
_atom_site_aniso_U_11
_atom_site_aniso_U_22
_atom_site_aniso_U_33
_atom_site_aniso_U_23
_atom_site_aniso_U_13
_atom_site_aniso_U_12
O1 0.0535(7) 0.0137(4) 0.0365(6) -0.0058(4) -0.0170(5) 0.0025(4)
O2 0.0420(6) 0.0261(5) 0.0211(5) -0.0026(4) -0.0124(4) -0.0001(4)
N1 0.0197(5) 0.0170(5) 0.0196(5) -0.0042(4) -0.0009(4) 0.0018(4)
N2 0.0162(5) 0.0120(4) 0.0144(4) -0.0002(3) 0.0013(3) -0.0012(3)
N3 0.0169(5) 0.0138(5) 0.0192(5) 0.0005(4) -0.0007(4) -0.0002(3)
C1 0.0147(5) 0.0152(5) 0.0151(5) -0.0039(4) 0.0013(4) -0.0002(4)
C6 0.0168(6) 0.0123(5) 0.0180(5) -0.0002(4) 0.0022(4) 0.0014(4)
C5 0.0147(5) 0.0149(5) 0.0146(5) 0.0008(4) 0.0004(4) 0.0012(4)
C4 0.0133(5) 0.0138(5) 0.0143(5) -0.0014(4) 0.0023(4) -0.0009(4)
C8 0.0129(5) 0.0146(5) 0.0145(5) -0.0007(4) -0.0002(4) 0.0019(4)
C9 0.0126(5) 0.0137(5) 0.0189(6) -0.0002(4) -0.0014(4) 0.0017(4)
C10 0.0181(6) 0.0179(5) 0.0193(6) -0.0040(4) -0.0031(4) 0.0035(4)
C11 0.0208(6) 0.0239(6) 0.0146(5) -0.0018(4) -0.0007(4) 0.0062(5)
C2 0.0152(5) 0.0177(5) 0.0149(5) 0.0010(4) 0.0012(4) 0.0021(4)
C3 0.0161(5) 0.0127(5) 0.0167(5) 0.0014(4) 0.0022(4) 0.0011(4)
C13 0.0165(5) 0.0149(5) 0.0189(5) 0.0006(4) 0.0012(4) 0.0004(4)
C12 0.0197(6) 0.0194(6) 0.0178(6) 0.0038(4) 0.0030(4) 0.0035(4)
C7 0.0160(5) 0.0130(5) 0.0184(5) 0.0013(4) 0.0013(4) -0.0008(4)

loop_
_atom_type_symbol
_atom_type_description
_atom_type_scat_dispersion_real
_atom_type_scat_dispersion_imag
_atom_type_scat_source
C C 0.0033 0.0016 'International Tables Vol C Tables 4.2.6.8 and 6.1.1.4'
H H 0.0000 0.0000 'International Tables Vol C Tables 4.2.6.8 and 6.1.1.4'
N N 0.0061 0.0033 'International Tables Vol C Tables 4.2.6.8 and 6.1.1.4'
O O 0.0106 0.0060 'International Tables Vol C Tables 4.2.6.8 and 6.1.1.4'

loop_
_geom_angle_atom_site_label_1
_geom_angle_atom_site_label_2
_geom_angle_atom_site_label_3
_geom_angle
_geom_angle_site_symmetry_1
_geom_angle_site_symmetry_3
O1 N1 O2 123.34(10) . .
O1 N1 C1 117.94(10) . .
O2 N1 C1 118.70(10) . .
C8 N2 C4 128.01(9) . .
C7 N2 C4 125.65(9) . .
C7 N2 C8 106.03(9) . .
C7 N3 C9 104.60(9) . .
C6 C1 N1 118.71(10) . .
C6 C1 C2 122.55(10) . .
C2 C1 N1 118.71(10) . .
C1 C6 H6 120.7 . .
C5 C6 C1 118.56(10) . .
C5 C6 H6 120.7 . .
C6 C5 H5 120.1 . .
C6 C5 C4 119.74(10) . .
C4 C5 H5 120.1 . .
C5 C4 N2 119.73(10) . .
C5 C4 C3 120.87(10) . .
C3 C4 N2 119.39(10) . .
N2 C8 C9 104.70(9) . .
C13 C8 N2 132.87(10) . .
C13 C8 C9 122.38(10) . .
N3 C9 C8 110.69(10) . .
C10 C9 N3 129.00(11) . .
C10 C9 C8 120.29(11) . .
C9 C10 H10 121.1 . .
C11 C10 C9 117.81(11) . .
C11 C10 H10 121.1 . .
C10 C11 H11 119.3 . .
C10 C11 C12 121.33(11) . .
C12 C11 H11 119.3 . .
C1 C2 H2 120.6 . .
C3 C2 C1 118.70(10) . .
C3 C2 H2 120.6 . .
C4 C3 H3 120.2 . .
C2 C3 C4 119.50(10) . .
C2 C3 H3 120.2 . .
C8 C13 H13 121.7 . .
C12 C13 C8 116.58(11) . .
C12 C13 H13 121.7 . .
C11 C12 H12 119.2 . .
C13 C12 C11 121.59(11) . .
C13 C12 H12 119.2 . .
N2 C7 H7 123.0 . .
N3 C7 N2 113.98(10) . .
N3 C7 H7 123.0 . .

loop_
_geom_bond_atom_site_label_1
_geom_bond_atom_site_label_2
_geom_bond_distance
_geom_bond_site_symmetry_2
O1 N1 1.2228(14) .
O2 N1 1.2234(14) .
N1 C1 1.4646(14) .
N2 C4 1.4126(14) .
N2 C8 1.4000(14) .
N2 C7 1.3802(14) .
N3 C9 1.3971(15) .
N3 C7 1.3025(15) .
C1 C6 1.3872(16) .
C1 C2 1.3871(16) .
C6 H6 0.9500 .
C6 C5 1.3837(15) .
C5 H5 0.9500 .
C5 C4 1.3957(15) .
C4 C3 1.3970(15) .
C8 C9 1.4007(15) .
C8 C13 1.3905(15) .
C9 C10 1.3912(16) .
C10 H10 0.9500 .
C10 C11 1.3840(17) .
C11 H11 0.9500 .
C11 C12 1.4010(17) .
C2 H2 0.9500 .
C2 C3 1.3853(16) .
C3 H3 0.9500 .
C13 H13 0.9500 .
C13 C12 1.3869(16) .
C12 H12 0.9500 .
C7 H7 0.9500 .

loop_
_geom_hbond_atom_site_label_D
_geom_hbond_atom_site_label_H
_geom_hbond_atom_site_label_A
_geom_hbond_distance_DH
_geom_hbond_distance_HA
_geom_hbond_distance_DA
_geom_hbond_angle_DHA
_geom_hbond_site_symmetry_A
C5 H5 O1 0.95 2.51 3.4061(15) 156.2 4_666
C13 H13 O1 0.95 2.42 3.3422(15) 164.3 4_566
C7 H7 N3 0.95 2.47 3.2714(15) 141.9 3_865

loop_
_geom_torsion_atom_site_label_1
_geom_torsion_atom_site_label_2
_geom_torsion_atom_site_label_3
_geom_torsion_atom_site_label_4
_geom_torsion
_geom_torsion_site_symmetry_1
_geom_torsion_site_symmetry_2
_geom_torsion_site_symmetry_3
_geom_torsion_site_symmetry_4
O1 N1 C1 C6 2.19(17) . . . .
O1 N1 C1 C2 -175.82(11) . . . .
O2 N1 C1 C6 -179.36(11) . . . .
O2 N1 C1 C2 2.63(16) . . . .
N1 C1 C6 C5 -176.58(10) . . . .
N1 C1 C2 C3 175.79(10) . . . .
N2 C4 C3 C2 -177.63(10) . . . .
N2 C8 C9 N3 -0.75(12) . . . .
N2 C8 C9 C10 177.78(10) . . . .
N2 C8 C13 C12 -178.03(11) . . . .
N3 C9 C10 C11 179.18(11) . . . .
C1 C6 C5 C4 1.05(16) . . . .
C1 C2 C3 C4 0.52(16) . . . .
C6 C1 C2 C3 -2.14(17) . . . .
C6 C5 C4 N2 176.82(10) . . . .
C6 C5 C4 C3 -2.64(17) . . . .
C5 C4 C3 C2 1.83(16) . . . .
C4 N2 C8 C9 -173.54(10) . . . .
C4 N2 C8 C13 3.8(2) . . . .
C4 N2 C7 N3 174.36(10) . . . .
C8 N2 C4 C5 -41.38(16) . . . .
C8 N2 C4 C3 138.08(11) . . . .
C8 N2 C7 N3 0.37(13) . . . .
C8 C9 C10 C11 0.95(17) . . . .
C8 C13 C12 C11 1.04(17) . . . .
C9 N3 C7 N2 -0.82(13) . . . .
C9 C8 C13 C12 -1.03(17) . . . .
C9 C10 C11 C12 -0.94(18) . . . .
C10 C11 C12 C13 -0.06(18) . . . .
C2 C1 C6 C5 1.34(17) . . . .
C13 C8 C9 N3 -178.48(10) . . . .
C13 C8 C9 C10 0.05(17) . . . .
C7 N2 C4 C5 145.97(11) . . . .
C7 N2 C4 C3 -34.57(16) . . . .
C7 N2 C8 C9 0.25(12) . . . .
C7 N2 C8 C13 177.63(12) . . . .
C7 N3 C9 C8 0.97(13) . . . .
C7 N3 C9 C10 -177.40(12) . . . .
